data_2004240
loop_
_publ_author_name
'Guo, Guo-Cong'
'Cheng, Wen-Dan'
'Chen, Jiu-Tong'
'Zhuang, Hong-Hui'
'Huang, Jin-Shun'
'Zhang, Qian-Er'

_publ_section_title
;
 Monoclinic Mg~2~B~2~O~5~
;
_journal_coden_ASTM ACSCEE
_journal_issue 12
_journal_name_full
;
 Acta Crystallographica, Section C: Crystal Structure Communications
;
_journal_page_first 2469
_journal_page_last 2471
_journal_paper_doi 10.1107/s0108270195008298
_journal_volume 51
_journal_year 1995
_chemical_compound_source Synthetic
_chemical_formula_moiety 'Mg2 B2 O5'
_chemical_formula_sum 'B2 Mg2 O5'
_chemical_formula_weight 150.24
_chemical_name_mineral Suanite
_space_group_IT_number 14
_symmetry_cell_setting monoclinic
_symmetry_space_group_name_Hall '-P 2ybc'
_symmetry_space_group_name_H-M 'P 1 21/c 1'
_cell_angle_alpha 90
_cell_angle_beta 104.26(3)
_cell_angle_gamma 90
_cell_formula_units_Z 4
_cell_length_a 9.197(4)
_cell_length_b 3.1228(9)
_cell_length_c 12.303(4)
_cell_measurement_temperature 293
_cell_volume 342.5(4)
_database_code_amcsd 0010304
_exptl_crystal_density_diffrn 2.91
_cod_depositor_comments
;
The following automatic conversions were performed:
'_symmetry_cell_setting' value 'Monoclinic' changed to 'monoclinic'
according to '/home/saulius/struct/CIF-dictionaries/cif_core.dic'
dictionary named 'cif_core.dic' version 2.4.1 from 2010-06-29.

Automatic conversion script
Id: cif_fix_enum 1527 2010-12-29 10:47:43Z saulius 
;
_cod_original_sg_symbol_H-M 'P 21/c'
_cod_original_formula_sum 'Mg2 B2 O5'
_cod_database_code 2004240

loop_
_space_group_symop_operation_xyz
x,y,z
-x,1/2+y,1/2-z
-x,-y,-z
x,1/2-y,1/2+z

loop_
_atom_site_label
_atom_site_occupancy
_atom_site_fract_x
_atom_site_fract_y
_atom_site_fract_z
_atom_site_U_iso_or_equiv
Mg1 1 .1023(2) .2133(8) .18580(10) .0056(4)
Mg2 1 .6440(2) .2961(8) .89470(10) .0065(5)
O1 1 .4957(4) -0.8020(10) .1370(3) .0071(8)
O2 1 .2582(4) -0.2780(10) .2381(3) .0058(8)
O3 1 .1804(4) .2200(10) .0463(3) .0071(8)
O4 1 -.0535(4) -0.2910(10) .1522(3) .0065(8)
O5 1 .3005(4) -0.4260(10) -.0693(3) .0069(8)
B1 1 .3573(5) -0.228(2) .3411(4) .0050(10)
B2 1 .1683(6) -0.654(2) -.0606(4) .0050(10)

loop_
_cod_related_entry_id
_cod_related_entry_database
_cod_related_entry_code
1 AMCSD 0010304
